data_2211046
loop_
_publ_author_name
'Xu, Jun'

_publ_section_title
;
 Acetaldehyde 4-nitrophenylhydrazone
;
_journal_coeditor_code HG2121
_journal_issue 11
_journal_name_full 'Acta Crystallographica Section E'
_journal_page_first o5305
_journal_page_last o5306
_journal_paper_doi 10.1107/S1600536806044023
_journal_volume 62
_journal_year 2006
_chemical_formula_iupac 'C8 H9 N3 O2'
_chemical_formula_moiety 'C8 H9 N3 O2'
_chemical_formula_sum 'C8 H9 N3 O2'
_chemical_formula_weight 179.18
_chemical_name_systematic
;
Acetaldehyde 4-nitrophenylhydrazone
;
_space_group_IT_number 14
_symmetry_cell_setting monoclinic
_symmetry_space_group_name_Hall '-P 2ybc'
_symmetry_space_group_name_H-M 'P 1 21/c 1'
_atom_sites_solution_hydrogens geom
_atom_sites_solution_primary direct
_atom_sites_solution_secondary difmap
_cell_angle_alpha 90.00
_cell_angle_beta 97.050(3)
_cell_angle_gamma 90.00
_cell_formula_units_Z 4
_cell_length_a 4.372(2)
_cell_length_b 17.780(3)
_cell_length_c 11.465(3)
_cell_measurement_reflns_used 417
_cell_measurement_temperature 291(2)
_cell_measurement_theta_max 27.41
_cell_measurement_theta_min 2.91
_cell_volume 884.5(5)
_computing_cell_refinement SMART
_computing_data_collection 'SMART (Bruker, 2000)'
_computing_data_reduction 'SAINT (Bruker, 2000)'
_computing_molecular_graphics SHELXTL
_computing_publication_material SHELXTL
_computing_structure_refinement SHELXTL
_computing_structure_solution 'SHELXTL (Bruker, 2000)'
_diffrn_ambient_temperature 291(2)
_diffrn_measured_fraction_theta_full 0.984
_diffrn_measured_fraction_theta_max 0.984
_diffrn_measurement_device_type 'Bruker SMART APEX CCD'
_diffrn_measurement_method '\f and \w'
_diffrn_radiation_monochromator graphite
_diffrn_radiation_source 'sealed tube'
_diffrn_radiation_type MoK\a
_diffrn_radiation_wavelength 0.71073
_diffrn_reflns_av_R_equivalents 0.0318
_diffrn_reflns_av_sigmaI/netI 0.0259
_diffrn_reflns_limit_h_max 5
_diffrn_reflns_limit_h_min -5
_diffrn_reflns_limit_k_max 21
_diffrn_reflns_limit_k_min -15
_diffrn_reflns_limit_l_max 14
_diffrn_reflns_limit_l_min -14
_diffrn_reflns_number 4608
_diffrn_reflns_theta_full 25.99
_diffrn_reflns_theta_max 25.99
_diffrn_reflns_theta_min 2.12
_diffrn_standards_decay_% 0
_diffrn_standards_number 0
_exptl_absorpt_coefficient_mu 0.100
_exptl_absorpt_correction_T_max 0.998
_exptl_absorpt_correction_T_min 0.98
_exptl_absorpt_correction_type multi-scan
_exptl_absorpt_process_details '(SADABS; Bruker, 2000)'
_exptl_crystal_colour yellow
_exptl_crystal_density_diffrn 1.346
_exptl_crystal_density_method 'not measured'
_exptl_crystal_description block
_exptl_crystal_F_000 376
_exptl_crystal_size_max 0.24
_exptl_crystal_size_mid 0.20
_exptl_crystal_size_min 0.10
_refine_diff_density_max 0.126
_refine_diff_density_min -0.181
_refine_ls_extinction_method none
_refine_ls_goodness_of_fit_ref 1.029
_refine_ls_hydrogen_treatment constr
_refine_ls_matrix_type full
_refine_ls_number_parameters 118
_refine_ls_number_reflns 1718
_refine_ls_number_restraints 0
_refine_ls_restrained_S_all 1.029
_refine_ls_R_factor_all 0.0899
_refine_ls_R_factor_gt 0.0602
_refine_ls_shift/su_max 0.000
_refine_ls_shift/su_mean 0.000
_refine_ls_structure_factor_coef Fsqd
_refine_ls_weighting_details 'calc w=1/[\s^2^(Fo^2^)+(0.05P)^2^+0.66P] where P=(Fo^2^+2Fc^2^)/3'
_refine_ls_weighting_scheme calc
_refine_ls_wR_factor_gt 0.1440
_refine_ls_wR_factor_ref 0.1543
_reflns_number_gt 1226
_reflns_number_total 1718
_reflns_threshold_expression I>2\s(I)
_cod_data_source_file hg2121.cif
_cod_data_source_block I
_cod_depositor_comments
;
The following automatic conversions were performed:
'_symmetry_cell_setting' value 'Monoclinic' changed to 'monoclinic'
according to '/home/saulius/struct/CIF-dictionaries/cif_core.dic'
dictionary named 'cif_core.dic' version 2.4.1 from 2010-06-29.

Automatic conversion script
Id: cif_fix_enum 1527 2010-12-29 10:47:43Z saulius 

The following automatic conversions were performed:

'_symmetry_cell_setting' value 'Monoclinic' changed to 'monoclinic'
according to /home/saulius/struct/CIF-dictionaries/cif_core.dic
dictionary named 'cif_core.dic' version 2.4.1 from 2010-06-29.

Automatic conversion script
Id: cif_fix_values 1715 2011-07-08 13:25:40Z adriana 
;
_cod_original_sg_symbol_H-M 'P 21/c'
_cod_database_code 2211046
_cod_database_fobs_code 2211046

loop_
_symmetry_equiv_pos_as_xyz
'x, y, z'
'-x, y+1/2, -z+1/2'
'-x, -y, -z'
'x, -y-1/2, z-1/2'

loop_
_atom_site_type_symbol
_atom_site_label
_atom_site_fract_x
_atom_site_fract_y
_atom_site_fract_z
_atom_site_U_iso_or_equiv
_atom_site_adp_type
_atom_site_calc_flag
_atom_site_refinement_flags
_atom_site_occupancy
C C1 0.7518(7) 0.86340(16) 0.6567(3) 0.0566(7) Uani d . 1
C C2 0.8136(8) 0.78728(18) 0.6600(3) 0.0655(8) Uani d . 1
H H2 0.7399 0.7577 0.7174 0.079 Uiso calc R 1
C C3 0.9782(7) 0.75499(16) 0.5820(2) 0.0581(8) Uani d . 1
H H3 1.0197 0.7037 0.5857 0.070 Uiso calc R 1
C C4 1.0843(6) 0.79859(17) 0.4969(3) 0.0563(7) Uani d . 1
C C5 1.0243(8) 0.87240(18) 0.4911(3) 0.0636(8) Uani d . 1
H H5 1.0969 0.9011 0.4324 0.076 Uiso calc R 1
C C6 0.8578(7) 0.90640(18) 0.5701(3) 0.0603(8) Uani d . 1
H H6 0.8170 0.9577 0.5654 0.072 Uiso calc R 1
C C7 0.3538(8) 0.98838(19) 0.8178(3) 0.0672(8) Uani d . 1
H H7 0.2741 0.9518 0.8635 0.081 Uiso calc R 1
C C8 0.2800(7) 1.06647(17) 0.8323(3) 0.0648(8) Uani d . 1
H H8A 0.3692 1.0960 0.7751 0.097 Uiso calc R 1
H H8B 0.3613 1.0826 0.9099 0.097 Uiso calc R 1
H H8C 0.0603 1.0728 0.8217 0.097 Uiso calc R 1
N N1 0.5872(5) 0.89370(14) 0.7382(2) 0.0594(7) Uani d . 1
H H1 0.5165 0.8650 0.7890 0.071 Uiso calc R 1
N N2 0.5331(6) 0.96946(15) 0.7400(2) 0.0645(7) Uani d . 1
N N3 1.2595(6) 0.76486(15) 0.4148(2) 0.0628(7) Uani d . 1
O O1 1.3091(5) 0.69618(12) 0.42246(17) 0.0624(6) Uani d . 1
O O2 1.3561(5) 0.80290(11) 0.34011(18) 0.0609(6) Uani d . 1

loop_
_atom_site_aniso_label
_atom_site_aniso_U_11
_atom_site_aniso_U_22
_atom_site_aniso_U_33
_atom_site_aniso_U_12
_atom_site_aniso_U_13
_atom_site_aniso_U_23
C1 0.0495(17) 0.0611(18) 0.0622(17) -0.0094(13) 0.0184(13) -0.0066(14)
C2 0.070(2) 0.0612(19) 0.0663(19) 0.0085(15) 0.0112(16) 0.0127(15)
C3 0.069(2) 0.0457(16) 0.0600(17) -0.0004(14) 0.0104(15) -0.0014(13)
C4 0.0453(16) 0.0583(18) 0.0673(17) 0.0009(13) 0.0151(14) 0.0074(14)
C5 0.071(2) 0.066(2) 0.0561(17) -0.0064(16) 0.0163(15) 0.0185(15)
C6 0.063(2) 0.0562(17) 0.0624(18) -0.0040(14) 0.0086(15) -0.0037(14)
C7 0.066(2) 0.070(2) 0.0668(19) 0.0027(16) 0.0092(15) -0.0112(16)
C8 0.065(2) 0.0642(19) 0.0683(19) 0.0095(15) 0.0202(15) -0.0106(16)
N1 0.0557(15) 0.0586(15) 0.0683(15) -0.0030(11) 0.0249(12) 0.0177(12)
N2 0.0630(16) 0.0663(16) 0.0670(15) -0.0073(13) 0.0193(13) -0.0204(13)
N3 0.0709(18) 0.0568(16) 0.0610(15) -0.0071(13) 0.0088(13) -0.0121(13)
O1 0.0605(13) 0.0660(14) 0.0644(12) 0.0138(10) 0.0229(10) -0.0147(10)
O2 0.0654(14) 0.0605(12) 0.0585(12) -0.0217(10) 0.0143(10) -0.0204(10)

loop_
_atom_type_symbol
_atom_type_description
_atom_type_scat_dispersion_real
_atom_type_scat_dispersion_imag
_atom_type_scat_source
C C 0.0033 0.0016 'International Tables Vol C Tables 4.2.6.8 and 6.1.1.4'
H H 0.0000 0.0000 'International Tables Vol C Tables 4.2.6.8 and 6.1.1.4'
N N 0.0061 0.0033 'International Tables Vol C Tables 4.2.6.8 and 6.1.1.4'
O O 0.0106 0.0060 'International Tables Vol C Tables 4.2.6.8 and 6.1.1.4'

loop_
_geom_angle_atom_site_label_1
_geom_angle_atom_site_label_2
_geom_angle_atom_site_label_3
_geom_angle
N1 C1 C6 121.9(3)
N1 C1 C2 119.2(3)
C6 C1 C2 118.9(3)
C3 C2 C1 121.3(3)
C3 C2 H2 119.4
C1 C2 H2 119.4
C2 C3 C4 119.2(3)
C2 C3 H3 120.4
C4 C3 H3 120.4
C5 C4 C3 120.6(3)
C5 C4 N3 120.0(3)
C3 C4 N3 119.4(3)
C4 C5 C6 121.1(3)
C4 C5 H5 119.5
C6 C5 H5 119.5
C5 C6 C1 119.0(3)
C5 C6 H6 120.5
C1 C6 H6 120.5
N2 C7 C8 119.4(3)
N2 C7 H7 120.3
C8 C7 H7 120.3
C7 C8 H8A 109.5
C7 C8 H8B 109.5
H8A C8 H8B 109.5
C7 C8 H8C 109.5
H8A C8 H8C 109.5
H8B C8 H8C 109.5
C1 N1 N2 120.5(2)
C1 N1 H1 119.7
N2 N1 H1 119.7
C7 N2 N1 112.6(3)
O2 N3 O1 121.8(3)
O2 N3 C4 119.9(2)
O1 N3 C4 118.3(3)

loop_
_geom_bond_atom_site_label_1
_geom_bond_atom_site_label_2
_geom_bond_distance
_geom_bond_publ_flag
C1 N1 1.359(4) yes
C1 C6 1.377(4) yes
C1 C2 1.380(4) yes
C2 C3 1.344(4) yes
C2 H2 0.9300 ?
C3 C4 1.371(4) yes
C3 H3 0.9300 ?
C4 C5 1.338(4) yes
C4 N3 1.417(4) ?
C5 C6 1.371(4) yes
C5 H5 0.9300 ?
C6 H6 0.9300 ?
C7 N2 1.301(4) yes
C7 C8 1.440(4) ?
C7 H7 0.9300 ?
C8 H8A 0.9600 ?
C8 H8B 0.9600 ?
C8 H8C 0.9600 ?
N1 N2 1.368(3) yes
N1 H1 0.8600 ?
N3 O2 1.208(3) yes
N3 O1 1.241(3) yes

loop_
_geom_hbond_atom_site_label_D
_geom_hbond_atom_site_label_H
_geom_hbond_atom_site_label_A
_geom_hbond_site_symmetry_A
_geom_hbond_distance_DH
_geom_hbond_distance_HA
_geom_hbond_distance_DA
_geom_hbond_angle_DHA
N1 H1 O1 4_476 0.86 2.16 3.021(3) 173.5

loop_
_cod_related_entry_id
_cod_related_entry_database
_cod_related_entry_code
1 ChemSpider 7844034
